data_7701874
loop_
_publ_author_name
'Alvarez-Miguel, Lucia'
'\'Alvarez-Miguel, Ines'
'Mart\'in \'Alvarez, Jose Miguel'
'Alvarez, Celedonio M.'
'Rogez, Guillaume'
'Garc\'ia-Rodr\'iguez, Ra\'ul'
'Miguel, Daniel'

_publ_section_title
;
 Copper complexes for the promotion of iminopyridine ligands derived from
 \b-alanine and self-aldol additions: Relaxivity and cytotoxic properties
;
_journal_name_full 'Dalton Transactions'
_journal_paper_doi 10.1039/C9DT03822A
_journal_year 2019
_chemical_formula_moiety 'C30 H32 Cl4 Cu4 N4 O6'
_chemical_formula_sum 'C30 H32 Cl4 Cu4 N4 O6'
_chemical_formula_weight 940.55
_space_group_crystal_system tetragonal
_space_group_IT_number 92
_space_group_name_Hall 'P 4abw 2nw'
_space_group_name_H-M_alt 'P 41 21 2'
_atom_sites_solution_hydrogens geom
_atom_sites_solution_primary dual
_audit_creation_date 2019-07-17
_audit_creation_method
;
Olex2 1.2
(compiled 2017.03.02 svn.r3394 for OlexSys, GUI svn.r5324)
;
_audit_update_record
;
2019-09-24 deposited with the CCDC.	2019-11-11 downloaded from the CCDC.
;
_cell_angle_alpha 90
_cell_angle_beta 90
_cell_angle_gamma 90
_cell_formula_units_Z 4
_cell_length_a 8.81004(20)
_cell_length_b 8.81004(20)
_cell_length_c 48.3804(14)
_cell_measurement_reflns_used 3778
_cell_measurement_temperature 297(2)
_cell_measurement_theta_max 27.5780
_cell_measurement_theta_min 2.4600
_cell_volume 3755.13(16)
_computing_cell_refinement 'CrysAlisPro 1.171.38.41 (Rigaku OD, 2015)'
_computing_data_collection 'CrysAlisPro 1.171.38.41 (Rigaku OD, 2015)'
_computing_data_reduction 'CrysAlisPro 1.171.38.41 (Rigaku OD, 2015)'
_computing_molecular_graphics 'Olex2 (Dolomanov et al., 2009)'
_computing_publication_material 'Olex2 (Dolomanov et al., 2009)'
_computing_structure_refinement 'ShelXL (Sheldrick, 2015)'
_computing_structure_solution 'ShelXT (Sheldrick, 2015)'
_diffrn_ambient_temperature 297.15
_diffrn_detector 'CCD plate'
_diffrn_detector_area_resol_mean 10.4757
_diffrn_detector_type Atlas
_diffrn_measured_fraction_theta_full 1.000
_diffrn_measured_fraction_theta_max 0.924
_diffrn_measurement_details
;
List of Runs (angles in degrees, time in seconds):

  # Type    Start    End  Width  t~exp~   \w     \q     \k     \f   Frames
#--------------------------------------------------------------------------
  1  \w    -46.00 -19.00   0.75   69.81    --   21.54 -37.00-120.00   36
  2  \w    -16.00  86.00   0.75   69.81    --   21.54  37.00-180.00  136
;
_diffrn_measurement_device 'four-circle diffractometer'
_diffrn_measurement_device_type 'SuperNova, Dual, Cu at zero, Atlas'
_diffrn_measurement_method '\w scans'
_diffrn_orient_matrix_type 'CrysAlisPro convention (1999,Acta A55,543-557)'
_diffrn_orient_matrix_UB_11 0.0048813000
_diffrn_orient_matrix_UB_12 0.0773759000
_diffrn_orient_matrix_UB_13 0.0039306000
_diffrn_orient_matrix_UB_21 0.0291748000
_diffrn_orient_matrix_UB_22 -0.0219100000
_diffrn_orient_matrix_UB_23 0.0130687000
_diffrn_orient_matrix_UB_31 0.0749100000
_diffrn_orient_matrix_UB_32 0.0034220000
_diffrn_orient_matrix_UB_33 -0.0053536000
_diffrn_radiation_monochromator mirror
_diffrn_radiation_probe x-ray
_diffrn_radiation_type MoK\a
_diffrn_radiation_wavelength 0.71073
_diffrn_reflns_av_R_equivalents 0.0363
_diffrn_reflns_av_unetI/netI 0.0527
_diffrn_reflns_Laue_measured_fraction_full 1.000
_diffrn_reflns_Laue_measured_fraction_max 0.924
_diffrn_reflns_limit_h_max 5
_diffrn_reflns_limit_h_min -11
_diffrn_reflns_limit_k_max 11
_diffrn_reflns_limit_k_min -6
_diffrn_reflns_limit_l_max 32
_diffrn_reflns_limit_l_min -62
_diffrn_reflns_number 9186
_diffrn_reflns_point_group_measured_fraction_full 1.000
_diffrn_reflns_point_group_measured_fraction_max 0.923
_diffrn_reflns_theta_full 25.242
_diffrn_reflns_theta_max 28.652
_diffrn_reflns_theta_min 2.350
_diffrn_source 'micro-focus sealed X-ray tube'
_diffrn_source_type 'SuperNova (Mo) X-ray Source'
_exptl_absorpt_coefficient_mu 2.564
_exptl_absorpt_correction_T_max 1.00000
_exptl_absorpt_correction_T_min 0.92428
_exptl_absorpt_correction_type multi-scan
_exptl_absorpt_process_details
;
CrysAlisPro 1.171.38.41 (Rigaku Oxford Diffraction, 2015)
Empirical absorption correction using spherical harmonics,
 implemented in SCALE3 ABSPACK scaling algorithm.
;
_exptl_crystal_colour 'dark green'
_exptl_crystal_colour_modifier dark
_exptl_crystal_colour_primary green
_exptl_crystal_density_diffrn 1.664
_exptl_crystal_description block
_exptl_crystal_F_000 1888
_exptl_crystal_size_max 0.168
_exptl_crystal_size_mid 0.165
_exptl_crystal_size_min 0.091
_refine_diff_density_max 0.459
_refine_diff_density_min -0.396
_refine_diff_density_rms 0.097
_refine_ls_abs_structure_details
;
 Refined as an inversion twin.
;
_refine_ls_abs_structure_Flack 0.50(4)
_refine_ls_extinction_method none
_refine_ls_goodness_of_fit_ref 1.196
_refine_ls_hydrogen_treatment constr
_refine_ls_matrix_type full
_refine_ls_number_parameters 220
_refine_ls_number_reflns 4283
_refine_ls_number_restraints 0
_refine_ls_restrained_S_all 1.196
_refine_ls_R_factor_all 0.0748
_refine_ls_R_factor_gt 0.0604
_refine_ls_shift/su_max 0.000
_refine_ls_shift/su_mean 0.000
_refine_ls_structure_factor_coef Fsqd
_refine_ls_weighting_details 'w=1/[\s^2^(Fo^2^)+(0.0422P)^2^+6.1166P] where P=(Fo^2^+2Fc^2^)/3'
_refine_ls_weighting_scheme calc
_refine_ls_wR_factor_gt 0.1288
_refine_ls_wR_factor_ref 0.1353
_reflns_Friedel_coverage 0.644
_reflns_Friedel_fraction_full 1.000
_reflns_Friedel_fraction_max 0.922
_reflns_number_gt 3561
_reflns_number_total 4283
_reflns_threshold_expression 'I > 2\s(I)'
_cod_data_source_file c9dt03822a2.cif
_cod_data_source_block Compound_8_dm323b
_cod_original_cell_volume 3755.1(2)
_cod_database_code 7701874
_shelx_shelxl_version_number 2014/7
_chemical_oxdiff_formula C14H8Cl2Cu2N2O4
_shelx_space_group_comment
;
The symmetry employed for this shelxl refinement is uniquely defined
by the following loop, which should always be used as a source of
symmetry information in preference to the above space-group names.
They are only intended as comments.
;
_reflns_odcompleteness_completeness 99.83
_reflns_odcompleteness_iscentric 1
_reflns_odcompleteness_theta 26.32
_olex2_refinement_description
;
1. Twinned data refinement
 Scales: 0.50(4)
 0.50(4)
2. Fixed Uiso
 At 1.2 times of:
  All C(H) groups, All C(H,H) groups
 At 1.5 times of:
  All C(H,H,H) groups
3.a Secondary CH2 refined with riding coordinates:
 C17(H17A,H17B)
3.b Aromatic/amide H refined with riding coordinates:
 C11(H11), C12(H12), C13(H13), C14(H14), C21(H21), C22(H22), C23(H23), C24(H24)
3.c Idealised Me refined as rotating group:
 C27(H27A,H27B,H27C), C30(H30A,H30B,H30C)
;
_olex2_submission_special_instructions 'No special instructions were received'
_oxdiff_exptl_absorpt_empirical_details
;
Empirical correction (ABSPACK) includes:
- Absorption correction using spherical harmonics
- Frame scaling
;
_oxdiff_exptl_absorpt_empirical_full_max 1.149
_oxdiff_exptl_absorpt_empirical_full_min 0.921

loop_
_space_group_symop_operation_xyz
'x, y, z'
'-x, -y, z+1/2'
'-y+1/2, x+1/2, z+1/4'
'y+1/2, -x+1/2, z+3/4'
'-x+1/2, y+1/2, -z+1/4'
'x+1/2, -y+1/2, -z+3/4'
'y, x, -z'
'-y, -x, -z+1/2'

loop_
_atom_site_label
_atom_site_type_symbol
_atom_site_fract_x
_atom_site_fract_y
_atom_site_fract_z
_atom_site_U_iso_or_equiv
_atom_site_adp_type
_atom_site_occupancy
_atom_site_site_symmetry_order
_atom_site_calc_flag
_atom_site_refinement_flags_posn
Cu1 Cu 0.79559(12) 0.86559(12) 0.02808(2) 0.0371(3) Uani 1 1 d .
Cu2 Cu 0.77220(12) 0.68805(13) 0.08342(2) 0.0453(3) Uani 1 1 d .
Cl2 Cl 0.6391(3) 0.5867(3) 0.11764(5) 0.0585(7) Uani 1 1 d .
Cl3 Cl 0.5721(3) 0.7558(4) 0.05640(5) 0.0635(7) Uani 1 1 d .
O1 O 0.8989(6) 0.8214(7) 0.06213(10) 0.0404(14) Uani 1 1 d .
O2 O 0.7067(6) 0.9028(6) -0.00801(10) 0.0361(12) Uani 1 1 d .
O3 O 0.5229(7) 1.0558(7) -0.02750(13) 0.0487(15) Uani 1 1 d .
N1 N 0.7213(9) 1.0762(9) 0.03509(13) 0.0449(18) Uani 1 1 d .
N2 N 0.9660(8) 0.5880(10) 0.09148(14) 0.0483(19) Uani 1 1 d .
C11 C 0.7187(13) 1.1448(12) 0.05983(19) 0.060(3) Uani 1 1 d .
H11 H 0.7690 1.1012 0.0748 0.072 Uiso 1 1 calc R
C12 C 0.6410(15) 1.2813(14) 0.0632(2) 0.073(3) Uani 1 1 d .
H12 H 0.6328 1.3251 0.0807 0.087 Uiso 1 1 calc R
C13 C 0.5775(16) 1.3495(15) 0.0410(2) 0.083(4) Uani 1 1 d .
H13 H 0.5304 1.4435 0.0428 0.100 Uiso 1 1 calc R
C14 C 0.5828(14) 1.2788(13) 0.0153(2) 0.070(3) Uani 1 1 d .
H14 H 0.5391 1.3235 -0.0002 0.084 Uiso 1 1 calc R
C15 C 0.6557(10) 1.1389(11) 0.01352(17) 0.044(2) Uani 1 1 d .
C16 C 0.6659(9) 1.0511(10) -0.01413(16) 0.0374(19) Uani 1 1 d .
C17 C 0.7776(11) 1.1288(10) -0.03334(15) 0.0418(19) Uani 1 1 d .
H17A H 0.8767 1.1276 -0.0246 0.050 Uiso 1 1 calc R
H17B H 0.7474 1.2342 -0.0352 0.050 Uiso 1 1 calc R
C21 C 0.9851(11) 0.4620(13) 0.1067(2) 0.062(3) Uani 1 1 d .
H21 H 0.9007 0.4189 0.1152 0.074 Uiso 1 1 calc R
C22 C 1.1233(15) 0.3944(16) 0.1103(3) 0.083(4) Uani 1 1 d .
H22 H 1.1316 0.3029 0.1198 0.100 Uiso 1 1 calc R
C23 C 1.2493(13) 0.4639(15) 0.0996(2) 0.071(3) Uani 1 1 d .
H23 H 1.3450 0.4224 0.1026 0.085 Uiso 1 1 calc R
C24 C 1.2338(10) 0.5944(13) 0.08469(19) 0.056(3) Uani 1 1 d .
H24 H 1.3185 0.6434 0.0775 0.068 Uiso 1 1 calc R
C25 C 1.0876(9) 0.6531(12) 0.08041(17) 0.045(2) Uani 1 1 d .
C26 C 1.0596(10) 0.7937(11) 0.06289(15) 0.040(2) Uani 1 1 d .
C27 C 1.1355(12) 0.9337(12) 0.07623(18) 0.059(3) Uani 1 1 d .
H27A H 1.1131 1.0223 0.0654 0.089 Uiso 1 1 calc GR
H27B H 1.2433 0.9188 0.0769 0.089 Uiso 1 1 calc GR
H27C H 1.0971 0.9470 0.0946 0.089 Uiso 1 1 calc GR
C30 C 0.4040(12) 0.9824(15) -0.0139(2) 0.078(4) Uani 1 1 d .
H30A H 0.4343 0.8809 -0.0092 0.116 Uiso 1 1 calc GR
H30B H 0.3168 0.9789 -0.0258 0.116 Uiso 1 1 calc GR
H30C H 0.3791 1.0369 0.0027 0.116 Uiso 1 1 calc GR

loop_
_atom_site_aniso_label
_atom_site_aniso_U_11
_atom_site_aniso_U_22
_atom_site_aniso_U_33
_atom_site_aniso_U_23
_atom_site_aniso_U_13
_atom_site_aniso_U_12
Cu1 0.0430(6) 0.0430(6) 0.0251(4) -0.0012(4) 0.0045(4) 0.0017(5)
Cu2 0.0402(6) 0.0608(7) 0.0348(5) 0.0074(5) 0.0089(4) -0.0023(5)
Cl2 0.0599(15) 0.0743(17) 0.0412(11) 0.0049(12) 0.0199(11) -0.0071(13)
Cl3 0.0386(12) 0.082(2) 0.0701(16) 0.0265(14) 0.0064(12) 0.0004(12)
O1 0.042(3) 0.054(4) 0.026(2) 0.004(3) 0.007(2) -0.005(3)
O2 0.043(3) 0.038(3) 0.027(2) 0.001(2) 0.001(2) 0.001(3)
O3 0.051(4) 0.052(4) 0.044(3) 0.000(3) -0.011(3) 0.002(3)
N1 0.052(5) 0.052(4) 0.031(3) -0.007(3) 0.004(3) -0.003(4)
N2 0.044(4) 0.067(5) 0.034(4) 0.011(4) -0.001(3) -0.007(4)
C11 0.069(7) 0.072(7) 0.040(5) -0.011(5) 0.009(5) -0.007(6)
C12 0.102(9) 0.076(8) 0.040(5) -0.030(6) 0.001(6) 0.016(7)
C13 0.099(10) 0.076(8) 0.074(8) -0.030(7) -0.007(7) 0.040(7)
C14 0.085(8) 0.070(7) 0.054(6) -0.012(6) -0.009(6) 0.025(7)
C15 0.046(5) 0.049(5) 0.037(4) -0.002(4) 0.000(4) 0.005(4)
C16 0.042(5) 0.043(5) 0.027(4) -0.005(3) -0.002(3) 0.005(4)
C17 0.057(5) 0.039(4) 0.029(4) -0.002(3) -0.004(4) -0.010(4)
C21 0.040(5) 0.082(8) 0.063(6) 0.029(6) 0.004(5) 0.000(5)
C22 0.082(9) 0.094(10) 0.073(8) 0.039(7) -0.012(7) 0.014(8)
C23 0.049(6) 0.106(10) 0.058(6) 0.026(7) -0.012(5) 0.003(6)
C24 0.033(5) 0.087(8) 0.049(5) 0.004(5) -0.003(4) -0.004(5)
C25 0.031(4) 0.075(7) 0.031(4) 0.000(4) -0.002(3) -0.011(4)
C26 0.043(5) 0.053(5) 0.024(3) -0.001(4) 0.000(3) -0.007(4)
C27 0.055(6) 0.082(7) 0.040(5) -0.011(5) 0.002(5) -0.019(5)
C30 0.050(6) 0.111(10) 0.072(8) -0.004(7) 0.003(6) -0.010(7)

loop_
_atom_type_symbol
_atom_type_description
_atom_type_scat_dispersion_real
_atom_type_scat_dispersion_imag
_atom_type_scat_source
C C 0.0033 0.0016 'International Tables Vol C Tables 4.2.6.8 and 6.1.1.4'
H H 0.0000 0.0000 'International Tables Vol C Tables 4.2.6.8 and 6.1.1.4'
Cl Cl 0.1484 0.1585 'International Tables Vol C Tables 4.2.6.8 and 6.1.1.4'
Cu Cu 0.3201 1.2651 'International Tables Vol C Tables 4.2.6.8 and 6.1.1.4'
N N 0.0061 0.0033 'International Tables Vol C Tables 4.2.6.8 and 6.1.1.4'
O O 0.0106 0.0060 'International Tables Vol C Tables 4.2.6.8 and 6.1.1.4'

loop_
_exptl_crystal_face_index_h
_exptl_crystal_face_index_k
_exptl_crystal_face_index_l
_exptl_crystal_face_perp_dist
-1 -1 68 0.0527
-5 2 -61 0.0291
-1 -10 -43 0.0601
6 7 46 0.0898
7 10 -13 0.1065
9 -6 -30 0.1004
0 -3 66 0.0529
-11 -1 35 0.0415
-1 12 14 0.0761
-1 -12 -8 0.0788
12 -1 3 0.1053
-1 3 -66 0.0302

loop_
_geom_angle_atom_site_label_1
_geom_angle_atom_site_label_2
_geom_angle_atom_site_label_3
_geom_angle
_geom_angle_site_symmetry_1
_geom_angle_site_symmetry_3
Cl3 Cu1 Cu1 126.02(7) . 7
O1 Cu1 Cu1 132.06(18) . 7
O1 Cu1 Cl3 80.25(17) . .
O1 Cu1 O2 174.9(2) . .
O1 Cu1 O2 93.0(2) . 7
O1 Cu1 N1 101.4(3) . .
O2 Cu1 Cu1 42.71(15) 7 7
O2 Cu1 Cu1 42.88(16) . 7
O2 Cu1 Cl3 103.45(18) . .
O2 Cu1 Cl3 111.37(18) 7 .
O2 Cu1 O2 82.4(2) . 7
O2 Cu1 N1 155.7(3) 7 .
O2 Cu1 N1 82.2(3) . .
N1 Cu1 Cu1 115.7(2) . 7
N1 Cu1 Cl3 90.5(2) . .
Cl2 Cu2 Cl3 97.17(10) . .
O1 Cu2 Cl2 162.69(19) . .
O1 Cu2 Cl3 88.95(18) . .
O1 Cu2 N2 82.8(3) . .
N2 Cu2 Cl2 97.5(2) . .
N2 Cu2 Cl3 155.1(2) . .
Cu2 Cl3 Cu1 79.19(8) . .
Cu2 O1 Cu1 108.0(3) . .
C26 O1 Cu1 121.5(4) . .
C26 O1 Cu2 117.1(5) . .
Cu1 O2 Cu1 94.4(2) . 7
C16 O2 Cu1 117.1(4) . .
C16 O2 Cu1 122.4(5) . 7
C30 O3 C16 116.0(7) . .
C11 N1 Cu1 125.1(7) . .
C15 N1 Cu1 113.6(6) . .
C15 N1 C11 120.8(9) . .
C21 N2 Cu2 126.1(7) . .
C25 N2 Cu2 115.4(6) . .
C25 N2 C21 118.5(8) . .
N1 C11 H11 119.9 . .
N1 C11 C12 120.2(10) . .
C12 C11 H11 119.9 . .
C11 C12 H12 120.3 . .
C13 C12 C11 119.4(9) . .
C13 C12 H12 120.3 . .
C12 C13 H13 120.1 . .
C12 C13 C14 119.9(11) . .
C14 C13 H13 120.1 . .
C13 C14 H14 121.1 . .
C13 C14 C15 117.8(10) . .
C15 C14 H14 121.1 . .
N1 C15 C14 121.7(9) . .
N1 C15 C16 116.8(8) . .
C14 C15 C16 121.4(8) . .
O2 C16 O3 110.8(7) . .
O2 C16 C15 107.5(6) . .
O2 C16 C17 112.8(7) . .
O3 C16 C15 109.2(7) . .
O3 C16 C17 106.5(7) . .
C17 C16 C15 110.0(7) . .
C16 C17 H17A 108.2 . .
C16 C17 H17B 108.2 . .
C16 C17 C26 116.4(7) . 7
H17A C17 H17B 107.4 . .
C26 C17 H17A 108.2 7 .
C26 C17 H17B 108.2 7 .
N2 C21 H21 118.6 . .
N2 C21 C22 122.7(10) . .
C22 C21 H21 118.6 . .
C21 C22 H22 120.7 . .
C21 C22 C23 118.7(11) . .
C23 C22 H22 120.7 . .
C22 C23 H23 120.1 . .
C24 C23 C22 119.7(11) . .
C24 C23 H23 120.1 . .
C23 C24 H24 120.6 . .
C23 C24 C25 118.7(10) . .
C25 C24 H24 120.6 . .
N2 C25 C24 121.4(9) . .
N2 C25 C26 116.4(8) . .
C24 C25 C26 122.1(8) . .
O1 C26 C17 112.1(6) . 7
O1 C26 C25 108.2(7) . .
O1 C26 C27 107.6(7) . .
C25 C26 C17 111.9(8) . 7
C25 C26 C27 110.3(7) . .
C27 C26 C17 106.7(7) . 7
C26 C27 H27A 109.5 . .
C26 C27 H27B 109.5 . .
C26 C27 H27C 109.5 . .
H27A C27 H27B 109.5 . .
H27A C27 H27C 109.5 . .
H27B C27 H27C 109.5 . .
O3 C30 H30A 109.5 . .
O3 C30 H30B 109.5 . .
O3 C30 H30C 109.5 . .
H30A C30 H30B 109.5 . .
H30A C30 H30C 109.5 . .
H30B C30 H30C 109.5 . .

loop_
_geom_bond_atom_site_label_1
_geom_bond_atom_site_label_2
_geom_bond_distance
_geom_bond_site_symmetry_2
Cu1 Cu1 2.8537(18) 7
Cu1 Cl3 2.587(3) .
Cu1 O1 1.922(5) .
Cu1 O2 1.942(5) .
Cu1 O2 1.948(5) 7
Cu1 N1 1.997(8) .
Cu2 Cl2 2.217(2) .
Cu2 Cl3 2.274(3) .
Cu2 O1 1.920(5) .
Cu2 N2 1.960(8) .
O1 C26 1.438(10) .
O2 Cu1 1.948(5) 7
O2 C16 1.387(10) .
O3 C16 1.416(10) .
O3 C30 1.396(12) .
N1 C11 1.341(11) .
N1 C15 1.314(11) .
N2 C21 1.344(12) .
N2 C25 1.328(11) .
C11 H11 0.9300 .
C11 C12 1.393(15) .
C12 H12 0.9300 .
C12 C13 1.355(15) .
C13 H13 0.9300 .
C13 C14 1.392(14) .
C14 H14 0.9300 .
C14 C15 1.392(14) .
C15 C16 1.548(11) .
C16 C17 1.517(11) .
C17 H17A 0.9700 .
C17 H17B 0.9700 .
C17 C26 1.561(10) 7
C21 H21 0.9300 .
C21 C22 1.367(15) .
C22 H22 0.9300 .
C22 C23 1.369(16) .
C23 H23 0.9300 .
C23 C24 1.364(15) .
C24 H24 0.9300 .
C24 C25 1.404(12) .
C25 C26 1.521(13) .
C26 C17 1.561(10) 7
C26 C27 1.544(13) .
C27 H27A 0.9600 .
C27 H27B 0.9600 .
C27 H27C 0.9600 .
C30 H30A 0.9600 .
C30 H30B 0.9600 .
C30 H30C 0.9600 .

loop_
_geom_torsion_atom_site_label_1
_geom_torsion_atom_site_label_2
_geom_torsion_atom_site_label_3
_geom_torsion_atom_site_label_4
_geom_torsion
_geom_torsion_site_symmetry_1
_geom_torsion_site_symmetry_4
Cu1 O1 C26 C17 -9.5(10) . 7
Cu1 O1 C26 C25 -133.4(5) . .
Cu1 O1 C26 C27 107.4(6) . .
Cu1 O2 C16 O3 -137.4(5) . .
Cu1 O2 C16 O3 107.3(6) 7 .
Cu1 O2 C16 C15 -18.1(8) . .
Cu1 O2 C16 C15 -133.4(5) 7 .
Cu1 O2 C16 C17 -12.0(9) 7 .
Cu1 O2 C16 C17 103.3(6) . .
Cu1 N1 C11 C12 -168.9(8) . .
Cu1 N1 C15 C14 173.1(8) . .
Cu1 N1 C15 C16 -8.0(10) . .
Cu2 O1 C26 C17 126.6(6) . 7
Cu2 O1 C26 C25 2.7(8) . .
Cu2 O1 C26 C27 -116.5(6) . .
Cu2 N2 C21 C22 176.6(10) . .
Cu2 N2 C25 C24 179.4(7) . .
Cu2 N2 C25 C26 -0.7(10) . .
O2 C16 C17 C26 63.5(10) . 7
O3 C16 C17 C26 -58.3(9) . 7
N1 C11 C12 C13 -4.8(18) . .
N1 C15 C16 O2 16.8(11) . .
N1 C15 C16 O3 137.1(8) . .
N1 C15 C16 C17 -106.4(9) . .
N2 C21 C22 C23 5(2) . .
N2 C25 C26 O1 -1.2(10) . .
N2 C25 C26 C17 -125.2(8) . 7
N2 C25 C26 C27 116.2(9) . .
C11 N1 C15 C14 0.8(15) . .
C11 N1 C15 C16 179.6(8) . .
C11 C12 C13 C14 4(2) . .
C12 C13 C14 C15 -1(2) . .
C13 C14 C15 N1 -1.8(17) . .
C13 C14 C15 C16 179.4(11) . .
C14 C15 C16 O2 -164.3(9) . .
C14 C15 C16 O3 -44.0(12) . .
C14 C15 C16 C17 72.5(11) . .
C15 N1 C11 C12 2.5(15) . .
C15 C16 C17 C26 -176.4(7) . 7
C21 N2 C25 C24 -1.0(14) . .
C21 N2 C25 C26 178.9(8) . .
C21 C22 C23 C24 -3(2) . .
C22 C23 C24 C25 -0.7(17) . .
C23 C24 C25 N2 2.7(15) . .
C23 C24 C25 C26 -177.1(9) . .
C24 C25 C26 O1 178.6(8) . .
C24 C25 C26 C17 54.6(11) . 7
C24 C25 C26 C27 -64.0(11) . .
C25 N2 C21 C22 -3.0(17) . .
C30 O3 C16 O2 53.6(10) . .
C30 O3 C16 C15 -64.6(10) . .
C30 O3 C16 C17 176.7(8) . .

loop_
_exptl_oxdiff_crystal_face_indexfrac_h
_exptl_oxdiff_crystal_face_indexfrac_k
_exptl_oxdiff_crystal_face_indexfrac_l
_exptl_oxdiff_crystal_face_x
_exptl_oxdiff_crystal_face_y
_exptl_oxdiff_crystal_face_z
-0.9986 -0.9614 68.2672 0.1891 0.8841 -0.4436
-5.0297 1.9074 -61.2329 -0.1177 -0.9888 -0.0424
-0.8966 -10.0662 -42.8878 -0.9518 -0.3661 0.1280
5.9416 7.1128 45.9451 0.7600 0.6179 0.2235
6.9190 10.0856 -13.3419 0.7617 -0.1935 0.6242
9.0903 -5.9443 -30.0041 -0.5335 0.0033 0.8212
0.0250 -2.9573 66.3054 0.0319 0.9320 -0.3632
-11.0247 -1.0890 35.2120 0.0003 0.1624 -1.0181
-1.1271 12.0285 13.7480 0.9793 -0.1168 -0.1169
-0.8792 -12.0445 -7.7154 -0.9666 0.1374 -0.0658
12.0448 -0.8768 2.9648 0.0026 0.4094 0.8834
-1.0279 2.9470 -66.2994 -0.0376 -0.9610 0.2880

loop_
_twin_individual_id
_twin_individual_mass_fraction_refined
1 0.50(4)
2 0.50(4)
